data_4513882
loop_
_publ_author_name
'Wei, Guo'
'Zhang, Chenhao'
'Bure\<s, Filip'
'Ye, Xinyi'
'Tan, Choon-Hong'
'Jiang, Zhiyong'

_publ_section_title
;
 Enantioselective Aerobic Oxidative C(sp3)--H Olefination of Amines via
 Cooperative Photoredox and Asymmetric Catalysis
;
_journal_issue 6
_journal_name_full 'ACS Catalysis'
_journal_page_first 3708
_journal_paper_doi 10.1021/acscatal.6b00846
_journal_volume 6
_journal_year 2016
_chemical_formula_moiety 'C35 H30 Br N3 O2'
_chemical_formula_sum 'C35 H30 Br N3 O2'
_chemical_formula_weight 604.53
_chemical_name_systematic
;
 ? 
;
_space_group_crystal_system triclinic
_space_group_IT_number 2
_space_group_name_Hall '-P 1'
_space_group_name_H-M_alt 'P -1'
_symmetry_space_group_name_Hall '-P 1'
_symmetry_space_group_name_H-M 'P -1'
_atom_sites_solution_hydrogens geom
_atom_sites_solution_primary direct
_audit_creation_date 2016-03-24
_audit_creation_method
;
Olex2 1.2
(compiled 2016.02.19 svn.r3266 for OlexSys, GUI svn.r5155)
;
_cell_angle_alpha 102.003(3)
_cell_angle_beta 107.216(3)
_cell_angle_gamma 99.873(3)
_cell_formula_units_Z 2
_cell_length_a 10.6203(4)
_cell_length_b 11.0296(4)
_cell_length_c 13.8669(5)
_cell_measurement_reflns_used 12239
_cell_measurement_temperature 293(2)
_cell_measurement_theta_max 67.3776
_cell_measurement_theta_min 3.4676
_cell_volume 1469.68(10)
_computing_cell_refinement
;
CrysAlisPro, Agilent Technologies,
Version 1.171.35.11 (release 16-05-2011 CrysAlis171 .NET)
(compiled May 16 2011,17:55:39)
;
_computing_data_collection
;
CrysAlisPro, Agilent Technologies,
Version 1.171.35.11 (release 16-05-2011 CrysAlis171 .NET)
(compiled May 16 2011,17:55:39)
;
_computing_data_reduction
;
CrysAlisPro, Agilent Technologies,
Version 1.171.35.11 (release 16-05-2011 CrysAlis171 .NET)
(compiled May 16 2011,17:55:39)
;
_computing_molecular_graphics 'Olex2 (Dolomanov et al., 2009)'
_computing_publication_material 'Olex2 (Dolomanov et al., 2009)'
_computing_structure_refinement 'ShelXL (Sheldrick, 2015)'
_computing_structure_solution 'SIR2004 (Burla et al., 2007)'
_diffrn_ambient_temperature 293.15
_diffrn_detector_area_resol_mean 10.3592
_diffrn_measured_fraction_theta_full 0.988
_diffrn_measured_fraction_theta_max 0.988
_diffrn_measurement_details
;
  1 omega  -32.00   -7.00   1.0000    2.0000
omega____ theta____ kappa____ phi______ frames
    -      -40.4438  -77.0000  120.0000 25

  2 omega   -2.00   95.00   1.0000    2.0000
omega____ theta____ kappa____ phi______ frames
    -       40.4438 -125.0000  -60.0000 97

  3 omega  -22.00   67.00   1.0000    2.0000
omega____ theta____ kappa____ phi______ frames
    -       40.4438  -77.0000   90.0000 89

  4 omega   10.00  114.00   1.0000    2.0000
omega____ theta____ kappa____ phi______ frames
    -       40.4438   62.0000 -140.0000 104

  5 omega    7.00   39.00   1.0000    2.0000
omega____ theta____ kappa____ phi______ frames
    -       40.4438   77.0000  -30.0000 32

  6 omega   14.00  114.00   1.0000    2.0000
omega____ theta____ kappa____ phi______ frames
    -       40.4438   38.0000  120.0000 100

  7 omega   43.00  119.00   1.0000    2.0000
omega____ theta____ kappa____ phi______ frames
    -       40.4438   77.0000  -30.0000 76

  8 omega  -38.00  -12.00   1.0000    2.0000
omega____ theta____ kappa____ phi______ frames
    -      -50.0000  -89.0000  103.0000 26

  9 omega  -45.00  -19.00   1.0000    2.0000
omega____ theta____ kappa____ phi______ frames
    -      -54.0000  -83.0000    7.0000 26

 10 omega  -45.00  -19.00   1.0000    2.0000
omega____ theta____ kappa____ phi______ frames
    -      -54.0000  -82.0000  -90.0000 26

 11 omega  -45.00  -19.00   1.0000    2.0000
omega____ theta____ kappa____ phi______ frames
    -      -54.0000  -83.0000 -163.0000 26

 12 omega  -50.00  -25.00   1.0000    2.0000
omega____ theta____ kappa____ phi______ frames
    -      -58.0000  -80.0000  113.0000 25

 13 omega  -50.00  -25.00   1.0000    2.0000
omega____ theta____ kappa____ phi______ frames
    -      -58.0000  -80.0000  -90.0000 25

 14 omega   28.00   55.00   1.0000    2.0000
omega____ theta____ kappa____ phi______ frames
    -       62.0000   77.0000   90.0000 27

 15 omega  114.00  139.00   1.0000    2.0000
omega____ theta____ kappa____ phi______ frames
    -       62.0000   77.0000   90.0000 25

 16 omega  -55.00  -28.00   1.0000    5.0000
omega____ theta____ kappa____ phi______ frames
    -      -62.0000  -78.0000  170.0000 27

 17 omega  -59.00  -32.00   1.0000    5.0000
omega____ theta____ kappa____ phi______ frames
    -      -66.0000  -78.0000 -112.0000 27

 18 omega -140.00 -115.00   1.0000    5.0000
omega____ theta____ kappa____ phi______ frames
    -      -66.0000  -78.0000 -112.0000 25

 19 omega -141.00 -115.00   1.0000    5.0000
omega____ theta____ kappa____ phi______ frames
    -      -70.0000  -77.0000   22.0000 26

 20 omega  -62.00  -36.00   1.0000    5.0000
omega____ theta____ kappa____ phi______ frames
    -      -70.0000  -77.0000  140.0000 26

 21 omega  -64.00  -37.00   1.0000    5.0000
omega____ theta____ kappa____ phi______ frames
    -      -70.0000  -77.0000   22.0000 27

 22 omega  -65.00  -38.00   1.0000    5.0000
omega____ theta____ kappa____ phi______ frames
    -      -70.0000  -76.0000   56.0000 27

 23 omega  -67.00  -41.00   1.0000    5.0000
omega____ theta____ kappa____ phi______ frames
    -      -74.0000  -74.0000  -25.0000 26

 24 omega  -66.00  -40.00   1.0000    5.0000
omega____ theta____ kappa____ phi______ frames
    -      -74.0000  -77.0000   98.0000 26

 25 omega  -67.00  -41.00   1.0000    5.0000
omega____ theta____ kappa____ phi______ frames
    -      -74.0000  -74.0000 -159.0000 26

 26 omega -134.00 -108.00   1.0000    5.0000
omega____ theta____ kappa____ phi______ frames
    -      -74.0000  -74.0000 -159.0000 26

 27 omega  -70.00  -44.00   1.0000    5.0000
omega____ theta____ kappa____ phi______ frames
    -      -78.0000  -79.0000  -29.0000 26

 28 omega  -70.00  -44.00   1.0000    5.0000
omega____ theta____ kappa____ phi______ frames
    -      -78.0000  -79.0000  153.0000 26

 29 omega  -72.00  -45.00   1.0000    5.0000
omega____ theta____ kappa____ phi______ frames
    -      -78.0000  -74.0000  -54.0000 27

 30 omega  -70.00  -44.00   1.0000    5.0000
omega____ theta____ kappa____ phi______ frames
    -      -78.0000  -79.0000   89.0000 26

 31 omega  -74.00  -48.00   1.0000    5.0000
omega____ theta____ kappa____ phi______ frames
    -      -82.0000  -79.0000 -169.0000 26

 32 omega  -75.00  -49.00   1.0000    5.0000
omega____ theta____ kappa____ phi______ frames
    -      -82.0000  -75.0000  133.0000 26

 33 omega  -74.00  -48.00   1.0000    5.0000
omega____ theta____ kappa____ phi______ frames
    -      -82.0000  -78.0000  -66.0000 26

 34 omega  -75.00  -49.00   1.0000    5.0000
omega____ theta____ kappa____ phi______ frames
    -      -83.0000  -78.0000 -113.0000 26

 35 omega  -75.00  -49.00   1.0000    5.0000
omega____ theta____ kappa____ phi______ frames
    -      -83.0000  -78.0000 -155.0000 26

 36 omega  -76.00  -50.00   1.0000    5.0000
omega____ theta____ kappa____ phi______ frames
    -      -83.0000  -75.0000   11.0000 26

 37 omega  -85.00  -49.00   1.0000    5.0000
omega____ theta____ kappa____ phi______ frames
    -      -83.0000  -78.0000   44.0000 36

 38 omega -119.00  -94.00   1.0000    5.0000
omega____ theta____ kappa____ phi______ frames
    -      -83.0000  124.0000 -151.0000 25

 39 omega  -74.00  -49.00   1.0000    5.0000
omega____ theta____ kappa____ phi______ frames
    -      -83.0000  -77.0000  -90.0000 25

 40 omega   97.00  161.00   1.0000    5.0000
omega____ theta____ kappa____ phi______ frames
    -       93.5000   77.0000 -150.0000 64

 41 omega   60.00   94.00   1.0000    5.0000
omega____ theta____ kappa____ phi______ frames
    -       93.5000   77.0000 -150.0000 34

 42 omega   98.00  151.00   1.0000    5.0000
omega____ theta____ kappa____ phi______ frames
    -       93.5000   77.0000  150.0000 53

 43 omega   92.00  162.00   1.0000    5.0000
omega____ theta____ kappa____ phi______ frames
    -       93.5000   77.0000   90.0000 70

 44 omega   60.00   89.00   1.0000    5.0000
omega____ theta____ kappa____ phi______ frames
    -       93.5000   77.0000   90.0000 29

 45 omega   63.00  137.00   1.0000    5.0000
omega____ theta____ kappa____ phi______ frames
    -       93.5000   77.0000   30.0000 74

 46 omega   96.00  152.00   1.0000    5.0000
omega____ theta____ kappa____ phi______ frames
    -       93.5000   77.0000  -90.0000 56

 47 omega   61.00   87.00   1.0000    5.0000
omega____ theta____ kappa____ phi______ frames
    -       93.5000   77.0000  -90.0000 26

 48 omega   64.00  171.00   1.0000    5.0000
omega____ theta____ kappa____ phi______ frames
    -       93.5000   77.0000   60.0000 107

 49 omega   96.00  155.00   1.0000    5.0000
omega____ theta____ kappa____ phi______ frames
    -       93.5000   77.0000  120.0000 59

 50 omega   60.00   86.00   1.0000    5.0000
omega____ theta____ kappa____ phi______ frames
    -       93.5000   77.0000  120.0000 26

 51 omega   92.00  147.00   1.0000    5.0000
omega____ theta____ kappa____ phi______ frames
    -       93.5000   77.0000 -120.0000 55

 52 omega   63.00   89.00   1.0000    5.0000
omega____ theta____ kappa____ phi______ frames
    -       93.5000   77.0000 -120.0000 26

 53 omega  144.00  172.00   1.0000    5.0000
omega____ theta____ kappa____ phi______ frames
    -       93.5000   77.0000  -30.0000 28

 54 omega   61.00  141.00   1.0000    5.0000
omega____ theta____ kappa____ phi______ frames
    -       93.5000   77.0000  -30.0000 80

 55 omega   62.00  132.00   1.0000    5.0000
omega____ theta____ kappa____ phi______ frames
    -       93.5000   77.0000 -180.0000 70

 56 omega   94.00  171.00   1.0000    5.0000
omega____ theta____ kappa____ phi______ frames
    -       93.5000   77.0000    0.0000 77

 57 omega   60.00   86.00   1.0000    5.0000
omega____ theta____ kappa____ phi______ frames
    -       93.5000   77.0000    0.0000 26

 58 omega   66.00   92.00   1.0000    5.0000
omega____ theta____ kappa____ phi______ frames
    -       93.5000   77.0000  150.0000 26

 59 omega   61.00  171.00   1.0000    5.0000
omega____ theta____ kappa____ phi______ frames
    -       93.5000   77.0000  -60.0000 110

 60 omega   86.00  131.00   1.0000    5.0000
omega____ theta____ kappa____ phi______ frames
    -       93.5000  -93.0000  -83.0000 45

 61 omega   17.00   56.00   1.0000    5.0000
omega____ theta____ kappa____ phi______ frames
    -       93.5000  -93.0000  -83.0000 39

 62 omega   32.00   76.00   1.0000    5.0000
omega____ theta____ kappa____ phi______ frames
    -       93.5000  -45.0000  -60.0000 44

 63 omega   83.00  110.00   1.0000    5.0000
omega____ theta____ kappa____ phi______ frames
    -       93.5000  -93.0000   31.0000 27

 64 omega   30.00   77.00   1.0000    5.0000
omega____ theta____ kappa____ phi______ frames
    -       93.5000  -45.0000   60.0000 47

 65 omega   38.00   66.00   1.0000    5.0000
omega____ theta____ kappa____ phi______ frames
    -       93.5000  -93.0000   31.0000 28

 66 omega   43.00  127.00   1.0000    5.0000
omega____ theta____ kappa____ phi______ frames
    -       93.5000  -77.0000 -150.0000 84

 67 omega    9.00  111.00   1.0000    5.0000
omega____ theta____ kappa____ phi______ frames
    -       93.5000  -87.0000   59.0000 102

 68 omega   43.00  104.00   1.0000    5.0000
omega____ theta____ kappa____ phi______ frames
    -       93.5000  -82.0000  132.0000 61
;
_diffrn_measurement_device_type 'Xcalibur, Atlas, Gemini ultra'
_diffrn_measurement_method '\w scans'
_diffrn_orient_matrix_UB_11 -0.1463163000
_diffrn_orient_matrix_UB_12 -0.0642818000
_diffrn_orient_matrix_UB_13 -0.0762653000
_diffrn_orient_matrix_UB_21 -0.0017947000
_diffrn_orient_matrix_UB_22 0.1179767000
_diffrn_orient_matrix_UB_23 -0.0429877000
_diffrn_orient_matrix_UB_31 0.0563924000
_diffrn_orient_matrix_UB_32 -0.0607685000
_diffrn_orient_matrix_UB_33 -0.0834813000
_diffrn_radiation_monochromator mirror
_diffrn_radiation_type CuK\a
_diffrn_radiation_wavelength 1.54184
_diffrn_reflns_av_R_equivalents 0.0304
_diffrn_reflns_av_unetI/netI 0.0169
_diffrn_reflns_Laue_measured_fraction_full 0.988
_diffrn_reflns_Laue_measured_fraction_max 0.988
_diffrn_reflns_limit_h_max 12
_diffrn_reflns_limit_h_min -12
_diffrn_reflns_limit_k_max 13
_diffrn_reflns_limit_k_min -13
_diffrn_reflns_limit_l_max 16
_diffrn_reflns_limit_l_min -16
_diffrn_reflns_number 27839
_diffrn_reflns_point_group_measured_fraction_full 0.988
_diffrn_reflns_point_group_measured_fraction_max 0.988
_diffrn_reflns_theta_full 67.492
_diffrn_reflns_theta_max 67.492
_diffrn_reflns_theta_min 3.471
_diffrn_source 'Enhance Ultra (Cu) X-ray Source'
_exptl_absorpt_coefficient_mu 2.190
_exptl_absorpt_correction_T_max 1.00000
_exptl_absorpt_correction_T_min 0.67799
_exptl_absorpt_correction_type multi-scan
_exptl_absorpt_process_details
;
CrysAlisPro, Agilent Technologies,
Version 1.171.35.11 (release 16-05-2011 CrysAlis171 .NET)
(compiled May 16 2011,17:55:39)
Empirical absorption correction using spherical harmonics,
 implemented in SCALE3 ABSPACK scaling algorithm.
;
_exptl_crystal_colour yellow
_exptl_crystal_colour_primary yellow
_exptl_crystal_density_diffrn 1.366
_exptl_crystal_density_method 'not measured'
_exptl_crystal_description block
_exptl_crystal_F_000 624
_exptl_crystal_size_max 0.46
_exptl_crystal_size_mid 0.4
_exptl_crystal_size_min 0.3
_refine_diff_density_max 0.920
_refine_diff_density_min -1.044
_refine_diff_density_rms 0.065
_refine_ls_extinction_method none
_refine_ls_goodness_of_fit_ref 1.057
_refine_ls_hydrogen_treatment constr
_refine_ls_matrix_type full
_refine_ls_number_parameters 371
_refine_ls_number_reflns 5245
_refine_ls_number_restraints 0
_refine_ls_restrained_S_all 1.057
_refine_ls_R_factor_all 0.0675
_refine_ls_R_factor_gt 0.0593
_refine_ls_shift/su_max 0.002
_refine_ls_shift/su_mean 0.000
_refine_ls_structure_factor_coef Fsqd
_refine_ls_weighting_details 'w=1/[\s^2^(Fo^2^)+(0.0963P)^2^+1.1854P] where P=(Fo^2^+2Fc^2^)/3'
_refine_ls_weighting_scheme calc
_refine_ls_wR_factor_gt 0.1714
_refine_ls_wR_factor_ref 0.1817
_reflns_Friedel_coverage 0.000
_reflns_number_gt 4437
_reflns_number_total 5245
_reflns_threshold_expression 'I > 2\s(I)'
_cod_data_source_file cs6b00846_si_002.cif
_cod_data_source_block 151014_wg640_3
_cod_depositor_comments 'Adding full bibliography for 4513882.cif.'
_cod_original_cell_volume 1469.67(9)
_cod_database_code 4513882
_chemical_oxdiff_formula 'c10 h10 n2 o8 Br1'
_shelx_space_group_comment
;
The symmetry employed for this shelxl refinement is uniquely defined
by the following loop, which should always be used as a source of
symmetry information in preference to the above space-group names.
They are only intended as comments.
;
_shelx_estimated_absorpt_t_max 0.560
_shelx_estimated_absorpt_t_min 0.432
_reflns_odcompleteness_completeness 99.92
_reflns_odcompleteness_iscentric 1
_reflns_odcompleteness_theta 64.99
_olex2_refinement_description
;
1. Fixed Uiso
 At 1.2 times of:
  All C(H) groups, All C(H,H) groups
 At 1.5 times of:
  All C(H,H,H) groups
2.a Ternary CH refined with riding coordinates:
 C9(H9)
2.b Secondary CH2 refined with riding coordinates:
 C10(H10A,H10B), C11(H11A,H11B), C13(H13A,H13B), C28(H28A,H28B)
2.c Aromatic/amide H refined with riding coordinates:
 C2(H2), C3(H3), C4(H4), C5(H5), C16(H16), C17(H17), C19(H19), C20(H20),
 C21(H21), C23(H23), C24(H24), C25(H25), C26(H26), C27(H27), C30(H30), C31(H31),
  C33(H33), C34(H34)
2.d Idealised Me refined as rotating group:
 C35(H35A,H35B,H35C)
;
_shelx_shelxl_version_number 2014/7
_olex2_submission_special_instructions 'No special instructions were received'

loop_
_space_group_symop_operation_xyz
'x, y, z'
'-x, -y, -z'

loop_
_atom_site_label
_atom_site_type_symbol
_atom_site_fract_x
_atom_site_fract_y
_atom_site_fract_z
_atom_site_U_iso_or_equiv
_atom_site_adp_type
_atom_site_occupancy
_atom_site_site_symmetry_order
_atom_site_calc_flag
_atom_site_refinement_flags_posn
Br1 Br 0.34076(6) 0.71258(4) 0.34408(4) 0.1025(3) Uani 1 1 d .
O1 O 0.1026(2) -0.0525(2) 0.30370(15) 0.0519(5) Uani 1 1 d .
O2 O 0.1255(3) -0.1052(3) 0.0605(2) 0.0710(7) Uani 1 1 d .
N1 N -0.2035(2) -0.0982(2) 0.31789(17) 0.0462(5) Uani 1 1 d .
N2 N -0.1728(3) -0.2489(2) 0.06043(18) 0.0505(6) Uani 1 1 d .
N3 N 0.1672(2) 0.0802(3) 0.34367(19) 0.0518(6) Uani 1 1 d .
C1 C -0.3151(3) -0.0513(3) 0.3215(2) 0.0482(6) Uani 1 1 d .
C2 C -0.3537(4) -0.0032(3) 0.4066(3) 0.0616(8) Uani 1 1 d .
H2 H -0.3034 -0.0016 0.4745 0.074 Uiso 1 1 calc R
C3 C -0.4685(4) 0.0416(4) 0.3864(3) 0.0735(10) Uani 1 1 d .
H3 H -0.4957 0.0747 0.4421 0.088 Uiso 1 1 calc R
C4 C -0.5454(4) 0.0394(4) 0.2860(3) 0.0713(10) Uani 1 1 d .
H4 H -0.6224 0.0713 0.2757 0.086 Uiso 1 1 calc R
C5 C -0.5095(3) -0.0092(4) 0.2017(3) 0.0636(8) Uani 1 1 d .
H5 H -0.5623 -0.0115 0.1342 0.076 Uiso 1 1 calc R
C6 C -0.3924(3) -0.0553(3) 0.2183(2) 0.0505(7) Uani 1 1 d .
C7 C -0.3252(3) -0.1082(3) 0.1517(2) 0.0497(7) Uani 1 1 d .
C8 C -0.2125(3) -0.1334(3) 0.2135(2) 0.0437(6) Uani 1 1 d .
C9 C -0.1103(3) -0.1839(3) 0.1739(2) 0.0440(6) Uani 1 1 d .
H9 H -0.0828 -0.2474 0.2103 0.053 Uiso 1 1 calc R
C10 C -0.2486(3) -0.1729(3) 0.0005(2) 0.0571(8) Uani 1 1 d .
H10A H -0.2863 -0.2212 -0.0730 0.068 Uiso 1 1 calc R
H10B H -0.1850 -0.0952 0.0061 0.068 Uiso 1 1 calc R
C11 C -0.3635(4) -0.1363(4) 0.0346(3) 0.0652(9) Uani 1 1 d .
H11A H -0.3828 -0.0613 0.0129 0.078 Uiso 1 1 calc R
H11B H -0.4451 -0.2058 0.0009 0.078 Uiso 1 1 calc R
C12 C 0.0197(3) -0.0799(3) 0.1928(2) 0.0456(6) Uani 1 1 d .
C13 C 0.0063(3) 0.0508(3) 0.1787(2) 0.0476(6) Uani 1 1 d .
H13A H 0.0220 0.0629 0.1155 0.057 Uiso 1 1 calc R
H13B H -0.0824 0.0639 0.1767 0.057 Uiso 1 1 calc R
C14 C 0.1174(3) 0.1373(3) 0.2760(2) 0.0465(6) Uani 1 1 d .
C15 C 0.1688(3) 0.2759(3) 0.2943(2) 0.0512(7) Uani 1 1 d .
C16 C 0.1337(3) 0.3323(3) 0.2122(3) 0.0564(7) Uani 1 1 d .
H16 H 0.0750 0.2821 0.1463 0.068 Uiso 1 1 calc R
C17 C 0.1845(4) 0.4614(3) 0.2269(3) 0.0651(9) Uani 1 1 d .
H17 H 0.1607 0.4976 0.1713 0.078 Uiso 1 1 calc R
C18 C 0.2701(4) 0.5351(3) 0.3240(3) 0.0679(9) Uani 1 1 d .
C19 C 0.3053(5) 0.4821(4) 0.4074(3) 0.0852(12) Uani 1 1 d .
H19 H 0.3622 0.5334 0.4734 0.102 Uiso 1 1 calc R
C20 C 0.2559(4) 0.3535(4) 0.3923(3) 0.0753(10) Uani 1 1 d .
H20 H 0.2810 0.3180 0.4482 0.090 Uiso 1 1 calc R
C21 C 0.0998(3) -0.1396(3) 0.1301(3) 0.0554(7) Uani 1 1 d .
H21 H 0.1315 -0.2086 0.1473 0.066 Uiso 1 1 calc R
C22 C -0.2244(3) -0.3835(3) 0.0313(2) 0.0531(7) Uani 1 1 d .
C23 C -0.1426(4) -0.4582(4) 0.0730(3) 0.0771(11) Uani 1 1 d .
H23 H -0.0575 -0.4193 0.1241 0.093 Uiso 1 1 calc R
C24 C -0.1861(5) -0.5900(4) 0.0393(4) 0.0913(14) Uani 1 1 d .
H24 H -0.1297 -0.6384 0.0687 0.110 Uiso 1 1 calc R
C25 C -0.3092(4) -0.6507(4) -0.0356(4) 0.0828(12) Uani 1 1 d .
H25 H -0.3362 -0.7396 -0.0590 0.099 Uiso 1 1 calc R
C26 C -0.3918(4) -0.5794(4) -0.0756(3) 0.0825(12) Uani 1 1 d .
H26 H -0.4772 -0.6200 -0.1257 0.099 Uiso 1 1 calc R
C27 C -0.3517(4) -0.4463(4) -0.0432(3) 0.0693(9) Uani 1 1 d .
H27 H -0.4103 -0.3992 -0.0716 0.083 Uiso 1 1 calc R
C28 C -0.1215(3) -0.1452(3) 0.4010(2) 0.0506(7) Uani 1 1 d .
H28A H -0.1378 -0.1125 0.4655 0.061 Uiso 1 1 calc R
H28B H -0.0258 -0.1117 0.4131 0.061 Uiso 1 1 calc R
C29 C -0.1521(3) -0.2886(3) 0.3751(2) 0.0540(7) Uani 1 1 d .
C30 C -0.0484(4) -0.3506(4) 0.3934(4) 0.0766(11) Uani 1 1 d .
H30 H 0.0414 -0.3023 0.4224 0.092 Uiso 1 1 calc R
C31 C -0.0745(6) -0.4820(5) 0.3698(5) 0.1011(15) Uani 1 1 d .
H31 H -0.0022 -0.5205 0.3830 0.121 Uiso 1 1 calc R
C32 C -0.2041(7) -0.5565(5) 0.3274(5) 0.0988(15) Uani 1 1 d .
C33 C -0.3083(6) -0.4970(5) 0.3103(4) 0.0967(15) Uani 1 1 d .
H33 H -0.3975 -0.5467 0.2832 0.116 Uiso 1 1 calc R
C34 C -0.2847(4) -0.3634(4) 0.3322(3) 0.0734(10) Uani 1 1 d .
H34 H -0.3574 -0.3254 0.3181 0.088 Uiso 1 1 calc R
C35 C -0.2341(10) -0.7037(6) 0.2980(8) 0.166(3) Uani 1 1 d .
H35A H -0.2094 -0.7338 0.2378 0.249 Uiso 1 1 calc GR
H35B H -0.3294 -0.7391 0.2820 0.249 Uiso 1 1 calc GR
H35C H -0.1823 -0.7299 0.3560 0.249 Uiso 1 1 calc GR

loop_
_atom_site_aniso_label
_atom_site_aniso_U_11
_atom_site_aniso_U_22
_atom_site_aniso_U_33
_atom_site_aniso_U_23
_atom_site_aniso_U_13
_atom_site_aniso_U_12
Br1 0.1326(5) 0.0511(3) 0.0992(4) 0.0049(2) 0.0294(3) -0.0016(3)
O1 0.0541(11) 0.0561(12) 0.0401(10) 0.0173(9) 0.0089(8) 0.0082(9)
O2 0.0842(16) 0.0827(18) 0.0645(14) 0.0289(13) 0.0424(13) 0.0275(14)
N1 0.0534(13) 0.0488(13) 0.0358(11) 0.0115(10) 0.0159(10) 0.0104(11)
N2 0.0579(14) 0.0517(14) 0.0367(12) 0.0068(10) 0.0153(10) 0.0086(11)
N3 0.0499(13) 0.0566(15) 0.0426(13) 0.0100(11) 0.0133(11) 0.0068(11)
C1 0.0546(16) 0.0437(15) 0.0457(15) 0.0109(12) 0.0212(13) 0.0055(12)
C2 0.068(2) 0.064(2) 0.0522(18) 0.0080(15) 0.0283(15) 0.0103(16)
C3 0.074(2) 0.075(2) 0.076(2) 0.0087(19) 0.042(2) 0.0171(19)
C4 0.062(2) 0.070(2) 0.090(3) 0.019(2) 0.037(2) 0.0224(17)
C5 0.0580(18) 0.065(2) 0.070(2) 0.0229(17) 0.0217(16) 0.0192(16)
C6 0.0540(16) 0.0488(16) 0.0505(16) 0.0160(13) 0.0205(13) 0.0098(13)
C7 0.0540(16) 0.0562(17) 0.0414(14) 0.0171(13) 0.0178(12) 0.0128(13)
C8 0.0509(15) 0.0444(14) 0.0368(13) 0.0130(11) 0.0171(11) 0.0086(12)
C9 0.0525(15) 0.0434(14) 0.0346(13) 0.0099(11) 0.0147(11) 0.0095(12)
C10 0.0681(19) 0.066(2) 0.0342(14) 0.0154(13) 0.0155(13) 0.0123(16)
C11 0.070(2) 0.087(3) 0.0436(16) 0.0254(17) 0.0158(15) 0.0291(19)
C12 0.0485(15) 0.0480(15) 0.0384(14) 0.0124(12) 0.0129(11) 0.0106(12)
C13 0.0527(15) 0.0452(15) 0.0417(14) 0.0127(12) 0.0129(12) 0.0091(12)
C14 0.0464(14) 0.0510(16) 0.0412(14) 0.0099(12) 0.0167(12) 0.0103(12)
C15 0.0523(16) 0.0516(17) 0.0449(15) 0.0053(13) 0.0178(13) 0.0089(13)
C16 0.0634(18) 0.0510(17) 0.0486(16) 0.0077(13) 0.0161(14) 0.0112(14)
C17 0.079(2) 0.0534(19) 0.0589(19) 0.0133(15) 0.0204(17) 0.0158(17)
C18 0.076(2) 0.0505(19) 0.068(2) 0.0050(16) 0.0234(18) 0.0072(16)
C19 0.098(3) 0.063(2) 0.058(2) -0.0010(18) 0.003(2) -0.008(2)
C20 0.091(3) 0.066(2) 0.0475(18) 0.0092(16) 0.0072(17) 0.0013(19)
C21 0.0585(17) 0.0565(18) 0.0556(18) 0.0182(14) 0.0232(14) 0.0159(14)
C22 0.0553(16) 0.0553(17) 0.0445(15) 0.0034(13) 0.0218(13) 0.0075(14)
C23 0.067(2) 0.055(2) 0.085(3) -0.0011(18) 0.0065(19) 0.0127(17)
C24 0.085(3) 0.056(2) 0.108(3) 0.000(2) 0.012(2) 0.018(2)
C25 0.081(3) 0.056(2) 0.094(3) -0.004(2) 0.031(2) 0.002(2)
C26 0.068(2) 0.076(3) 0.076(3) -0.003(2) 0.0175(19) -0.012(2)
C27 0.062(2) 0.070(2) 0.062(2) 0.0094(17) 0.0133(16) 0.0026(17)
C28 0.0558(16) 0.0544(17) 0.0340(13) 0.0119(12) 0.0100(12) 0.0042(13)
C29 0.0636(18) 0.0579(18) 0.0386(14) 0.0189(13) 0.0153(13) 0.0073(15)
C30 0.075(2) 0.079(3) 0.088(3) 0.040(2) 0.030(2) 0.022(2)
C31 0.122(4) 0.083(3) 0.130(4) 0.053(3) 0.061(4) 0.046(3)
C32 0.138(5) 0.063(3) 0.112(4) 0.037(3) 0.058(3) 0.024(3)
C33 0.100(3) 0.071(3) 0.093(3) 0.015(2) 0.020(3) -0.014(2)
C34 0.068(2) 0.065(2) 0.071(2) 0.0209(18) 0.0109(18) -0.0013(17)
C35 0.234(9) 0.065(3) 0.221(9) 0.046(5) 0.109(8) 0.031(5)

loop_
_atom_type_symbol
_atom_type_description
_atom_type_scat_dispersion_real
_atom_type_scat_dispersion_imag
_atom_type_scat_source
C C 0.0181 0.0091 'International Tables Vol C Tables 4.2.6.8 and 6.1.1.4'
H H 0.0000 0.0000 'International Tables Vol C Tables 4.2.6.8 and 6.1.1.4'
Br Br -0.6763 1.2805 'International Tables Vol C Tables 4.2.6.8 and 6.1.1.4'
N N 0.0311 0.0180 'International Tables Vol C Tables 4.2.6.8 and 6.1.1.4'
O O 0.0492 0.0322 'International Tables Vol C Tables 4.2.6.8 and 6.1.1.4'

loop_
_geom_angle_atom_site_label_1
_geom_angle_atom_site_label_2
_geom_angle_atom_site_label_3
_geom_angle
N3 O1 C12 109.2(2)
C1 N1 C8 107.5(2)
C1 N1 C28 124.6(2)
C8 N1 C28 124.5(2)
C10 N2 C9 113.0(2)
C22 N2 C9 116.9(2)
C22 N2 C10 119.0(2)
C14 N3 O1 109.0(2)
N1 C1 C2 130.4(3)
N1 C1 C6 108.2(2)
C2 C1 C6 121.4(3)
C1 C2 H2 121.3
C3 C2 C1 117.3(3)
C3 C2 H2 121.3
C2 C3 H3 118.8
C2 C3 C4 122.3(3)
C4 C3 H3 118.8
C3 C4 H4 119.6
C5 C4 C3 120.8(3)
C5 C4 H4 119.6
C4 C5 H5 120.5
C4 C5 C6 119.1(3)
C6 C5 H5 120.5
C1 C6 C7 106.8(3)
C5 C6 C1 119.1(3)
C5 C6 C7 134.1(3)
C6 C7 C11 129.8(3)
C8 C7 C6 107.4(3)
C8 C7 C11 122.8(3)
N1 C8 C9 125.7(2)
C7 C8 N1 110.1(2)
C7 C8 C9 124.1(2)
N2 C9 C8 109.8(2)
N2 C9 H9 108.0
N2 C9 C12 108.9(2)
C8 C9 H9 108.0
C8 C9 C12 113.8(2)
C12 C9 H9 108.0
N2 C10 H10A 108.4
N2 C10 H10B 108.4
N2 C10 C11 115.4(2)
H10A C10 H10B 107.5
C11 C10 H10A 108.4
C11 C10 H10B 108.4
C7 C11 C10 110.4(3)
C7 C11 H11A 109.6
C7 C11 H11B 109.6
C10 C11 H11A 109.6
C10 C11 H11B 109.6
H11A C11 H11B 108.1
O1 C12 C9 106.4(2)
O1 C12 C13 103.9(2)
O1 C12 C21 106.4(2)
C13 C12 C9 119.3(2)
C21 C12 C9 107.6(2)
C21 C12 C13 112.4(2)
C12 C13 H13A 111.6
C12 C13 H13B 111.6
H13A C13 H13B 109.4
C14 C13 C12 100.9(2)
C14 C13 H13A 111.6
C14 C13 H13B 111.6
N3 C14 C13 114.1(3)
N3 C14 C15 121.2(3)
C15 C14 C13 124.7(3)
C16 C15 C14 120.4(3)
C20 C15 C14 121.4(3)
C20 C15 C16 118.1(3)
C15 C16 H16 119.3
C17 C16 C15 121.3(3)
C17 C16 H16 119.3
C16 C17 H17 120.4
C18 C17 C16 119.2(3)
C18 C17 H17 120.4
C17 C18 Br1 119.3(3)
C17 C18 C19 120.7(3)
C19 C18 Br1 120.0(3)
C18 C19 H19 120.0
C20 C19 C18 119.9(3)
C20 C19 H19 120.0
C15 C20 H20 119.7
C19 C20 C15 120.7(4)
C19 C20 H20 119.7
O2 C21 C12 125.3(3)
O2 C21 H21 117.4
C12 C21 H21 117.4
C23 C22 N2 119.5(3)
C23 C22 C27 117.4(3)
C27 C22 N2 122.9(3)
C22 C23 H23 119.7
C24 C23 C22 120.6(4)
C24 C23 H23 119.7
C23 C24 H24 119.2
C25 C24 C23 121.6(4)
C25 C24 H24 119.2
C24 C25 H25 120.7
C26 C25 C24 118.7(4)
C26 C25 H25 120.7
C25 C26 H26 119.3
C25 C26 C27 121.4(4)
C27 C26 H26 119.3
C22 C27 C26 120.3(4)
C22 C27 H27 119.8
C26 C27 H27 119.8
N1 C28 H28A 108.9
N1 C28 H28B 108.9
N1 C28 C29 113.3(2)
H28A C28 H28B 107.7
C29 C28 H28A 108.9
C29 C28 H28B 108.9
C30 C29 C28 120.9(3)
C30 C29 C34 117.7(4)
C34 C29 C28 121.4(3)
C29 C30 H30 119.1
C31 C30 C29 121.7(4)
C31 C30 H30 119.1
C30 C31 H31 119.4
C32 C31 C30 121.2(5)
C32 C31 H31 119.4
C31 C32 C33 118.0(4)
C31 C32 C35 121.5(6)
C33 C32 C35 120.5(6)
C32 C33 H33 119.0
C32 C33 C34 122.0(4)
C34 C33 H33 119.0
C29 C34 C33 119.3(4)
C29 C34 H34 120.3
C33 C34 H34 120.3
C32 C35 H35A 109.5
C32 C35 H35B 109.5
C32 C35 H35C 109.5
H35A C35 H35B 109.5
H35A C35 H35C 109.5
H35B C35 H35C 109.5

loop_
_geom_bond_atom_site_label_1
_geom_bond_atom_site_label_2
_geom_bond_distance
Br1 C18 1.902(4)
O1 N3 1.419(3)
O1 C12 1.465(3)
O2 C21 1.192(4)
N1 C1 1.382(4)
N1 C8 1.388(3)
N1 C28 1.471(4)
N2 C9 1.476(3)
N2 C10 1.472(4)
N2 C22 1.417(4)
N3 C14 1.274(4)
C1 C2 1.394(4)
C1 C6 1.410(4)
C2 H2 0.9300
C2 C3 1.368(5)
C3 H3 0.9300
C3 C4 1.382(6)
C4 H4 0.9300
C4 C5 1.369(5)
C5 H5 0.9300
C5 C6 1.397(5)
C6 C7 1.419(4)
C7 C8 1.360(4)
C7 C11 1.502(4)
C8 C9 1.491(4)
C9 H9 0.9800
C9 C12 1.552(4)
C10 H10A 0.9700
C10 H10B 0.9700
C10 C11 1.519(5)
C11 H11A 0.9700
C11 H11B 0.9700
C12 C13 1.519(4)
C12 C21 1.519(4)
C13 H13A 0.9700
C13 H13B 0.9700
C13 C14 1.503(4)
C14 C15 1.474(4)
C15 C16 1.394(5)
C15 C20 1.392(5)
C16 H16 0.9300
C16 C17 1.382(5)
C17 H17 0.9300
C17 C18 1.367(5)
C18 C19 1.385(6)
C19 H19 0.9300
C19 C20 1.373(6)
C20 H20 0.9300
C21 H21 0.9300
C22 C23 1.383(5)
C22 C27 1.389(5)
C23 H23 0.9300
C23 C24 1.379(6)
C24 H24 0.9300
C24 C25 1.358(6)
C25 H25 0.9300
C25 C26 1.351(7)
C26 H26 0.9300
C26 C27 1.391(6)
C27 H27 0.9300
C28 H28A 0.9700
C28 H28B 0.9700
C28 C29 1.502(4)
C29 C30 1.382(5)
C29 C34 1.385(5)
C30 H30 0.9300
C30 C31 1.376(7)
C31 H31 0.9300
C31 C32 1.359(8)
C32 C33 1.367(8)
C32 C35 1.541(7)
C33 H33 0.9300
C33 C34 1.404(6)
C34 H34 0.9300
C35 H35A 0.9600
C35 H35B 0.9600
C35 H35C 0.9600

loop_
_geom_torsion_atom_site_label_1
_geom_torsion_atom_site_label_2
_geom_torsion_atom_site_label_3
_geom_torsion_atom_site_label_4
_geom_torsion
Br1 C18 C19 C20 -178.9(4)
O1 N3 C14 C13 1.6(3)
O1 N3 C14 C15 -177.6(2)
O1 C12 C13 C14 15.8(3)
O1 C12 C21 O2 -128.4(3)
N1 C1 C2 C3 177.5(3)
N1 C1 C6 C5 -178.3(3)
N1 C1 C6 C7 0.9(3)
N1 C8 C9 N2 161.7(3)
N1 C8 C9 C12 -75.9(3)
N1 C28 C29 C30 135.5(3)
N1 C28 C29 C34 -44.5(4)
N2 C9 C12 O1 -159.6(2)
N2 C9 C12 C13 83.5(3)
N2 C9 C12 C21 -46.0(3)
N2 C10 C11 C7 36.4(4)
N2 C22 C23 C24 -174.6(4)
N2 C22 C27 C26 174.1(3)
N3 O1 C12 C9 -143.0(2)
N3 O1 C12 C13 -16.3(3)
N3 O1 C12 C21 102.5(3)
N3 C14 C15 C16 167.0(3)
N3 C14 C15 C20 -11.3(5)
C1 N1 C8 C7 0.9(3)
C1 N1 C8 C9 177.3(3)
C1 N1 C28 C29 102.6(3)
C1 C2 C3 C4 0.5(6)
C1 C6 C7 C8 -0.4(3)
C1 C6 C7 C11 179.0(3)
C2 C1 C6 C5 0.4(5)
C2 C1 C6 C7 179.7(3)
C2 C3 C4 C5 0.4(6)
C3 C4 C5 C6 -0.9(6)
C4 C5 C6 C1 0.4(5)
C4 C5 C6 C7 -178.5(4)
C5 C6 C7 C8 178.7(3)
C5 C6 C7 C11 -2.0(6)
C6 C1 C2 C3 -0.9(5)
C6 C7 C8 N1 -0.3(3)
C6 C7 C8 C9 -176.8(3)
C6 C7 C11 C10 171.0(3)
C7 C8 C9 N2 -22.4(4)
C7 C8 C9 C12 100.0(3)
C8 N1 C1 C2 -179.7(3)
C8 N1 C1 C6 -1.1(3)
C8 N1 C28 C29 -53.9(4)
C8 C7 C11 C10 -9.8(5)
C8 C9 C12 O1 77.5(3)
C8 C9 C12 C13 -39.4(3)
C8 C9 C12 C21 -168.9(2)
C9 N2 C10 C11 -58.4(4)
C9 N2 C22 C23 -50.8(4)
C9 N2 C22 C27 133.5(3)
C9 C12 C13 C14 133.9(2)
C9 C12 C21 O2 117.9(4)
C10 N2 C9 C8 48.0(3)
C10 N2 C9 C12 -77.3(3)
C10 N2 C22 C23 167.7(3)
C10 N2 C22 C27 -8.0(4)
C11 C7 C8 N1 -179.7(3)
C11 C7 C8 C9 3.8(5)
C12 O1 N3 C14 9.7(3)
C12 C13 C14 N3 -11.5(3)
C12 C13 C14 C15 167.7(3)
C13 C12 C21 O2 -15.3(5)
C13 C14 C15 C16 -12.2(4)
C13 C14 C15 C20 169.5(3)
C14 C15 C16 C17 -177.8(3)
C14 C15 C20 C19 178.5(4)
C15 C16 C17 C18 -0.5(5)
C16 C15 C20 C19 0.2(6)
C16 C17 C18 Br1 179.7(3)
C16 C17 C18 C19 -0.4(6)
C17 C18 C19 C20 1.2(7)
C18 C19 C20 C15 -1.1(7)
C20 C15 C16 C17 0.6(5)
C21 C12 C13 C14 -98.8(3)
C22 N2 C9 C8 -95.8(3)
C22 N2 C9 C12 139.0(3)
C22 N2 C10 C11 84.5(4)
C22 C23 C24 C25 0.4(8)
C23 C22 C27 C26 -1.6(6)
C23 C24 C25 C26 -1.8(8)
C24 C25 C26 C27 1.5(7)
C25 C26 C27 C22 0.2(6)
C27 C22 C23 C24 1.3(6)
C28 N1 C1 C2 20.4(5)
C28 N1 C1 C6 -161.0(3)
C28 N1 C8 C7 160.8(3)
C28 N1 C8 C9 -22.8(4)
C28 C29 C30 C31 -179.7(4)
C28 C29 C34 C33 -179.4(4)
C29 C30 C31 C32 -0.1(8)
C30 C29 C34 C33 0.6(6)
C30 C31 C32 C33 -0.9(8)
C30 C31 C32 C35 178.3(6)
C31 C32 C33 C34 1.8(8)
C32 C33 C34 C29 -1.7(7)
C34 C29 C30 C31 0.2(6)
C35 C32 C33 C34 -177.5(6)
